data_7721024
loop_
_publ_author_name
'Zhou, Jie'
'Tong, Binyi'
'Zhong, Zhirong'
'Duan, An'
'Ai, Yong'
'Zhou, Lin'
'Wei, Zhenhong'
'Cai, Hu'

_publ_section_title
;
 A novel 0D germanium-based organic-inorganic hybrid material
 (C<sub>12</sub>H<sub>28</sub>N)GeCl<sub>3</sub> showing reversible phase
 transition, dielectric anomaly and SHG response.
;
_journal_issue 20
_journal_name_full 'Dalton transactions (Cambridge, England : 2003)'
_journal_page_first 7821
_journal_page_last 7825
_journal_paper_doi 10.1039/d6dt00723f
_journal_volume 55
_journal_year 2026
_chemical_formula_moiety 'C12 H28 N, Cl3 Ge'
_chemical_formula_sum 'C12 H28 Cl3 Ge N'
_chemical_formula_weight 365.29
_space_group_crystal_system hexagonal
_space_group_IT_number 173
_space_group_name_Hall 'P 6c'
_space_group_name_H-M_alt 'P 63'
_atom_sites_solution_hydrogens geom
_atom_sites_solution_primary dual
_audit_creation_date 2026-03-12
_audit_creation_method
;
Olex2 1.5-ac6-018
(compiled 2024.02.14 svn.r2f8d729c for Rigaku Oxford Diffraction, GUI svn.r6920)
;
_audit_update_record
;
2026-03-24 deposited with the CCDC.	2026-05-05 downloaded from the CCDC.
;
_cell_angle_alpha 90
_cell_angle_beta 90
_cell_angle_gamma 120
_cell_formula_units_Z 2
_cell_length_a 10.5973(4)
_cell_length_b 10.5973(4)
_cell_length_c 9.8138(7)
_cell_measurement_reflns_used 1888
_cell_measurement_temperature 293(2)
_cell_measurement_theta_max 24.8560
_cell_measurement_theta_min 3.0360
_cell_volume 954.46(9)
_computing_molecular_graphics 'Olex2 1.5-ac6-018 (Dolomanov et al., 2009)'
_computing_publication_material 'Olex2 1.5-ac6-018 (Dolomanov et al., 2009)'
_computing_structure_refinement 'SHELXL 2018/3 (Sheldrick, 2015)'
_computing_structure_solution 'SHELXT 2018/2 (Sheldrick, 2018)'
_diffrn_ambient_temperature 293(2)
_diffrn_measured_fraction_theta_full 0.998
_diffrn_measured_fraction_theta_max 0.853
_diffrn_measurement_device_type 'multiwire proportional'
_diffrn_measurement_method 'phi and omega scans'
_diffrn_radiation_monochromator graphite
_diffrn_radiation_type MoK\a
_diffrn_radiation_wavelength 0.71073
_diffrn_reflns_av_R_equivalents 0.0207
_diffrn_reflns_av_unetI/netI 0.0231
_diffrn_reflns_Laue_measured_fraction_full 0.998
_diffrn_reflns_Laue_measured_fraction_max 0.853
_diffrn_reflns_limit_h_max 12
_diffrn_reflns_limit_h_min -15
_diffrn_reflns_limit_k_max 12
_diffrn_reflns_limit_k_min -14
_diffrn_reflns_limit_l_max 10
_diffrn_reflns_limit_l_min -12
_diffrn_reflns_number 4767
_diffrn_reflns_point_group_measured_fraction_full 0.939
_diffrn_reflns_point_group_measured_fraction_max 0.744
_diffrn_reflns_theta_full 25.242
_diffrn_reflns_theta_max 30.764
_diffrn_reflns_theta_min 3.039
_exptl_absorpt_coefficient_mu 2.009
_exptl_absorpt_correction_type none
_exptl_crystal_colour 'clear light colourless'
_exptl_crystal_colour_lustre clear
_exptl_crystal_colour_modifier light
_exptl_crystal_colour_primary colourless
_exptl_crystal_density_diffrn 1.271
_exptl_crystal_description block
_exptl_crystal_F_000 380
_exptl_crystal_preparation NONE
_exptl_crystal_size_max 0.02
_exptl_crystal_size_mid 0.01
_exptl_crystal_size_min 0.01
_refine_diff_density_max 0.233
_refine_diff_density_min -0.246
_refine_diff_density_rms 0.070
_refine_ls_abs_structure_details
;
 Flack x determined using 356 quotients [(I+)-(I-)]/[(I+)+(I-)]
 (Parsons, Flack and Wagner, Acta Cryst. B69 (2013) 249-259).
;
_refine_ls_abs_structure_Flack 0.022(15)
_refine_ls_extinction_method none
_refine_ls_goodness_of_fit_ref 0.912
_refine_ls_hydrogen_treatment constr
_refine_ls_matrix_type full
_refine_ls_number_parameters 54
_refine_ls_number_reflns 1483
_refine_ls_number_restraints 1
_refine_ls_restrained_S_all 0.912
_refine_ls_R_factor_all 0.0671
_refine_ls_R_factor_gt 0.0449
_refine_ls_shift/su_max 0.000
_refine_ls_shift/su_mean 0.000
_refine_ls_structure_factor_coef Fsqd
_refine_ls_weighting_details 'w=1/[\s^2^(Fo^2^)+(0.1000P)^2^] where P=(Fo^2^+2Fc^2^)/3'
_refine_ls_weighting_scheme calc
_refine_ls_wR_factor_gt 0.1215
_refine_ls_wR_factor_ref 0.1345
_reflns_Friedel_coverage 0.655
_reflns_Friedel_fraction_full 0.871
_reflns_Friedel_fraction_max 0.622
_reflns_number_gt 1076
_reflns_number_total 1483
_reflns_threshold_expression 'I > 2\s(I)'
_cod_data_source_file d6dt00723f2.cif
_cod_data_source_block 111
_cod_depositor_comments 'Adding full bibliography for 7721024.cif.'
_cod_original_cell_volume 954.46(10)
_cod_database_code 7721024
_shelx_shelxl_version_number 2018/3
_shelx_space_group_comment
;
The symmetry employed for this shelxl refinement is uniquely defined
by the following loop, which should always be used as a source of
symmetry information in preference to the above space-group names.
They are only intended as comments.
;
_shelx_estimated_absorpt_t_max 0.980
_shelx_estimated_absorpt_t_min 0.961
_olex2_refinement_description
;
1.a Ternary CH refined with riding coordinates:
 N003(H003), C004(H004)
1.b Secondary CH2 refined with riding coordinates:
 C005(H00A,H00B)
1.c Idealised Me refined as rotating group:
 C006(H00C,H00D,H00E), C007(H00F,H00G,H00H)
;
_olex2_submission_special_instructions 'No special instructions were received'

loop_
_space_group_symop_operation_xyz
'x, y, z'
'-y, x-y, z'
'-x+y, -x, z'
'-x, -y, z+1/2'
'y, -x+y, z+1/2'
'x-y, x, z+1/2'

loop_
_atom_site_label
_atom_site_type_symbol
_atom_site_fract_x
_atom_site_fract_y
_atom_site_fract_z
_atom_site_U_iso_or_equiv
_atom_site_adp_type
_atom_site_occupancy
_atom_site_site_symmetry_order
_atom_site_calc_flag
_atom_site_refinement_flags_posn
_atom_site_refinement_flags_adp
_atom_site_refinement_flags_occupancy
_atom_site_disorder_assembly
_atom_site_disorder_group
Ge01 Ge 0.333333 0.666667 0.15446(10) 0.0872(4) Uani 1 3 d S T P . .
Cl02 Cl 0.31517(15) 0.84148(14) 0.2734(2) 0.0976(6) Uani 1 1 d . . . . .
N003 N 0.333333 0.666667 0.6862(6) 0.0489(17) Uani 1 3 d S T P . .
H003 H 0.333333 0.666667 0.786102 0.059 Uiso 1 3 calc R U P . .
C004 C 0.2771(5) 0.8738(4) 0.6948(5) 0.0643(14) Uani 1 1 d . . . . .
H004 H 0.374207 0.944808 0.661037 0.077 Uiso 1 1 calc R U . . .
C005 C 0.2363(4) 0.7246(4) 0.6386(6) 0.0588(10) Uani 1 1 d . . . . .
H00A H 0.136761 0.656043 0.664793 0.071 Uiso 1 1 calc R U . . .
H00B H 0.239641 0.729822 0.539863 0.071 Uiso 1 1 calc R U . . .
C006 C 0.1656(6) 0.9114(5) 0.6348(11) 0.101(2) Uani 1 1 d . . . . .
H00C H 0.161819 0.899585 0.537678 0.151 Uiso 1 1 calc R U . . .
H00D H 0.194325 1.010497 0.656612 0.151 Uiso 1 1 calc R U . . .
H00E H 0.071170 0.847522 0.672875 0.151 Uiso 1 1 calc R U . . .
C007 C 0.2790(9) 0.8794(8) 0.8447(8) 0.0989(18) Uani 1 1 d . . . . .
H00F H 0.186275 0.806014 0.879356 0.148 Uiso 1 1 calc R U . . .
H00G H 0.297944 0.973687 0.874111 0.148 Uiso 1 1 calc R U . . .
H00H H 0.354039 0.862066 0.878501 0.148 Uiso 1 1 calc R U . . .

loop_
_atom_site_aniso_label
_atom_site_aniso_U_11
_atom_site_aniso_U_22
_atom_site_aniso_U_33
_atom_site_aniso_U_23
_atom_site_aniso_U_13
_atom_site_aniso_U_12
Ge01 0.0936(5) 0.0936(5) 0.0744(6) 0.000 0.000 0.0468(3)
Cl02 0.0835(8) 0.0639(7) 0.1520(16) 0.0268(8) 0.0291(9) 0.0419(6)
N003 0.0374(15) 0.0374(15) 0.072(5) 0.000 0.000 0.0187(7)
C004 0.053(2) 0.0431(18) 0.102(4) 0.0018(19) 0.0010(19) 0.0279(17)
C005 0.0445(17) 0.0466(19) 0.089(3) 0.000(2) -0.006(2) 0.0256(15)
C006 0.072(3) 0.064(3) 0.184(7) 0.004(4) -0.012(4) 0.047(2)
C007 0.122(5) 0.088(4) 0.106(5) -0.016(3) 0.010(4) 0.067(4)

loop_
_atom_type_symbol
_atom_type_description
_atom_type_scat_dispersion_real
_atom_type_scat_dispersion_imag
_atom_type_scat_source
C C 0.0033 0.0016 'International Tables Vol C Tables 4.2.6.8 and 6.1.1.4'
H H 0.0000 0.0000 'International Tables Vol C Tables 4.2.6.8 and 6.1.1.4'
Cl Cl 0.1484 0.1585 'International Tables Vol C Tables 4.2.6.8 and 6.1.1.4'
Ge Ge 0.1547 1.8001 'International Tables Vol C Tables 4.2.6.8 and 6.1.1.4'
N N 0.0061 0.0033 'International Tables Vol C Tables 4.2.6.8 and 6.1.1.4'

loop_
_geom_angle_atom_site_label_1
_geom_angle_atom_site_label_2
_geom_angle_atom_site_label_3
_geom_angle
_geom_angle_site_symmetry_1
_geom_angle_site_symmetry_3
_geom_angle_publ_flag
Cl02 Ge01 Cl02 96.10(7) . 2_665 ?
Cl02 Ge01 Cl02 96.10(7) . 3_565 ?
Cl02 Ge01 Cl02 96.10(7) 2_665 3_565 ?
C005 N003 H003 108.0 2_665 . ?
C005 N003 H003 108.0 3_565 . ?
C005 N003 H003 108.0 . . ?
C005 N003 C005 110.9(3) . 3_565 ?
C005 N003 C005 110.9(3) 3_565 2_665 ?
C005 N003 C005 110.9(3) . 2_665 ?
C005 C004 H004 108.6 . . ?
C005 C004 C006 105.9(4) . . ?
C006 C004 H004 108.6 . . ?
C007 C004 H004 108.6 . . ?
C007 C004 C005 113.3(5) . . ?
C007 C004 C006 111.6(6) . . ?
N003 C005 C004 114.4(4) . . ?
N003 C005 H00A 108.7 . . ?
N003 C005 H00B 108.7 . . ?
C004 C005 H00A 108.7 . . ?
C004 C005 H00B 108.7 . . ?
H00A C005 H00B 107.6 . . ?
C004 C006 H00C 109.5 . . ?
C004 C006 H00D 109.5 . . ?
C004 C006 H00E 109.5 . . ?
H00C C006 H00D 109.5 . . ?
H00C C006 H00E 109.5 . . ?
H00D C006 H00E 109.5 . . ?
C004 C007 H00F 109.5 . . ?
C004 C007 H00G 109.5 . . ?
C004 C007 H00H 109.5 . . ?
H00F C007 H00G 109.5 . . ?
H00F C007 H00H 109.5 . . ?
H00G C007 H00H 109.5 . . ?

loop_
_geom_bond_atom_site_label_1
_geom_bond_atom_site_label_2
_geom_bond_distance
_geom_bond_site_symmetry_2
_geom_bond_publ_flag
Ge01 Cl02 2.2776(17) . ?
Ge01 Cl02 2.2776(17) 2_665 ?
Ge01 Cl02 2.2776(17) 3_565 ?
N003 H003 0.9800 . ?
N003 C005 1.511(4) 3_565 ?
N003 C005 1.511(4) 2_665 ?
N003 C005 1.511(4) . ?
C004 H004 0.9800 . ?
C004 C005 1.519(6) . ?
C004 C006 1.540(7) . ?
C004 C007 1.472(9) . ?
C005 H00A 0.9700 . ?
C005 H00B 0.9700 . ?
C006 H00C 0.9600 . ?
C006 H00D 0.9600 . ?
C006 H00E 0.9600 . ?
C007 H00F 0.9600 . ?
C007 H00G 0.9600 . ?
C007 H00H 0.9600 . ?

loop_
_geom_torsion_atom_site_label_1
_geom_torsion_atom_site_label_2
_geom_torsion_atom_site_label_3
_geom_torsion_atom_site_label_4
_geom_torsion
_geom_torsion_site_symmetry_1
_geom_torsion_site_symmetry_2
_geom_torsion_site_symmetry_3
_geom_torsion_site_symmetry_4
_geom_torsion_publ_flag
C005 N003 C005 C004 -62.7(7) 3_565 . . . ?
C005 N003 C005 C004 173.6(3) 2_665 . . . ?
C006 C004 C005 N003 -179.7(5) . . . . ?
C007 C004 C005 N003 -57.0(7) . . . . ?
